data_7247206
loop_
_publ_author_name
'Dogaru, Andreea'
'Apostol, Adrian A.'
'Maxim, Catalin'
'Raduca, Mihai'
'Novikov, Alexander S.'
'Nicolescu, Alina'
'Deleanu, Calin'
'Nica, Simona'
'Andruh, Marius'

_publ_section_title
;
 Halogen bonded supramolecular assemblies constructed from azulene
 derivatives and perfluorinated di-/triiodobenzenes
;
_journal_issue 37
_journal_name_full CrystEngComm
_journal_page_first 5243
_journal_page_last 5261
_journal_paper_doi 10.1039/D3CE00752A
_journal_volume 25
_journal_year 2023
_chemical_formula_moiety 'C6 F4 I2, C12 H8 O2'
_chemical_formula_sum 'C18 H8 F4 I2 O2'
_chemical_formula_weight 586.04
_space_group_crystal_system triclinic
_space_group_IT_number 2
_space_group_name_Hall '-P 1'
_space_group_name_H-M_alt 'P -1'
_atom_sites_solution_hydrogens geom
_audit_creation_date 2023-08-11
_audit_creation_method
;
Olex2 1.5
(compiled 2023.03.06 svn.rbb2c1857 for OlexSys, GUI svn.r6748)
;
_audit_update_record
;
2023-08-11 deposited with the CCDC.	2023-08-15 downloaded from the CCDC.
;
_cell_angle_alpha 70.813(3)
_cell_angle_beta 88.318(3)
_cell_angle_gamma 83.695(3)
_cell_formula_units_Z 2
_cell_length_a 4.1607(2)
_cell_length_b 14.3681(5)
_cell_length_c 16.2365(5)
_cell_measurement_reflns_used 11764
_cell_measurement_temperature 293(2)
_cell_measurement_theta_max 30.2
_cell_measurement_theta_min 1.72
_cell_volume 911.15(6)
_computing_molecular_graphics 'Olex2 1.5 (Dolomanov et al., 2009)'
_computing_publication_material 'Olex2 1.5 (Dolomanov et al., 2009)'
_computing_structure_refinement 'SHELXL 2018/3 (Sheldrick, 2015)'
_diffrn_ambient_temperature 293(2)
_diffrn_measured_fraction_theta_full 0.999
_diffrn_measured_fraction_theta_max 0.999
_diffrn_measurement_device 'four-circle diffractometer'
_diffrn_measurement_device_type 'XtaLAB Synergy, Single source at offset/far, HyPix'
_diffrn_measurement_method '\w scans'
_diffrn_radiation_type MoK\a
_diffrn_radiation_wavelength 0.71073
_diffrn_reflns_av_R_equivalents 0.0302
_diffrn_reflns_av_unetI/netI 0.0303
_diffrn_reflns_Laue_measured_fraction_full 0.999
_diffrn_reflns_Laue_measured_fraction_max 0.999
_diffrn_reflns_limit_h_max 4
_diffrn_reflns_limit_h_min -4
_diffrn_reflns_limit_k_max 16
_diffrn_reflns_limit_k_min -17
_diffrn_reflns_limit_l_max 19
_diffrn_reflns_limit_l_min -19
_diffrn_reflns_number 9808
_diffrn_reflns_point_group_measured_fraction_full 0.999
_diffrn_reflns_point_group_measured_fraction_max 0.999
_diffrn_reflns_theta_full 24.998
_diffrn_reflns_theta_max 24.998
_diffrn_reflns_theta_min 2.314
_exptl_absorpt_coefficient_mu 3.500
_exptl_absorpt_correction_T_max 0.9834
_exptl_absorpt_correction_T_min 0.9243
_exptl_absorpt_correction_type multi-scan
_exptl_absorpt_process_details
;
CrysAlisPro 1.171.42.73a (Rigaku Oxford Diffraction, 2022)
Empirical absorption correction using spherical harmonics,
implemented in SCALE3 ABSPACK scaling algorithm.
;
_exptl_crystal_colour red
_exptl_crystal_colour_primary red
_exptl_crystal_density_diffrn 2.136
_exptl_crystal_description prismatic
_exptl_crystal_F_000 548
_exptl_crystal_size_max 0.3
_exptl_crystal_size_mid 0.2
_exptl_crystal_size_min 0.1
_refine_diff_density_max 0.812
_refine_diff_density_min -0.603
_refine_diff_density_rms 0.072
_refine_ls_extinction_method none
_refine_ls_goodness_of_fit_ref 1.076
_refine_ls_hydrogen_treatment constr
_refine_ls_matrix_type full
_refine_ls_number_parameters 235
_refine_ls_number_reflns 3181
_refine_ls_number_restraints 0
_refine_ls_restrained_S_all 1.076
_refine_ls_R_factor_all 0.0317
_refine_ls_R_factor_gt 0.0261
_refine_ls_shift/su_max 0.001
_refine_ls_shift/su_mean 0.000
_refine_ls_structure_factor_coef Fsqd
_refine_ls_weighting_details 'w=1/[\s^2^(Fo^2^)+(0.0219P)^2^+0.6027P] where P=(Fo^2^+2Fc^2^)/3'
_refine_ls_weighting_scheme calc
_refine_ls_wR_factor_gt 0.0611
_refine_ls_wR_factor_ref 0.0637
_reflns_Friedel_coverage 0.000
_reflns_number_gt 2707
_reflns_number_total 3181
_reflns_threshold_expression 'I > 2\s(I)'
_cod_data_source_file d3ce00752a2.cif
_cod_data_source_block crystal3
_cod_depositor_comments 'Adding full bibliography for 7247205--7247211.cif.'
_cod_database_code 7247206
_shelx_shelxl_version_number 2018/3
_shelx_space_group_comment
;
The symmetry employed for this shelxl refinement is uniquely defined
by the following loop, which should always be used as a source of
symmetry information in preference to the above space-group names.
They are only intended as comments.
;
_olex2_refinement_description
;
1. Fixed Uiso
 At 1.2 times of:
  All C(H) groups
2.a Aromatic/amide H refined with riding coordinates:
 C9(H9), C11(H11), C13(H13), C7(H7), C17(H17), C16(H16), C14(H14), C15(H15)
;
_olex2_submission_special_instructions 'No special instructions were received'

loop_
_space_group_symop_operation_xyz
'x, y, z'
'-x, -y, -z'

loop_
_atom_site_label
_atom_site_type_symbol
_atom_site_fract_x
_atom_site_fract_y
_atom_site_fract_z
_atom_site_U_iso_or_equiv
_atom_site_adp_type
_atom_site_occupancy
_atom_site_site_symmetry_order
_atom_site_calc_flag
_atom_site_refinement_flags_posn
_atom_site_refinement_flags_adp
_atom_site_refinement_flags_occupancy
_atom_site_disorder_assembly
_atom_site_disorder_group
I1 I 0.81614(6) 0.40294(2) 0.35114(2) 0.05515(10) Uani 1 1 d . . . . .
I2 I 1.50850(6) 0.09942(2) 0.74700(2) 0.05975(11) Uani 1 1 d . . . . .
F1 F 0.8000(7) 0.42117(19) 0.54302(16) 0.0778(8) Uani 1 1 d . . . . .
F2 F 1.0865(8) 0.3092(2) 0.69129(15) 0.0822(9) Uani 1 1 d . . . . .
O2 O -0.2256(8) 0.9710(2) -0.08485(18) 0.0667(8) Uani 1 1 d . . . . .
O1 O 0.6331(8) 0.5287(2) 0.17607(18) 0.0700(9) Uani 1 1 d . . . . .
F4 F 1.2314(9) 0.1916(2) 0.40781(16) 0.0959(11) Uani 1 1 d . . . . .
F3 F 1.5024(9) 0.0769(2) 0.55783(18) 0.1002(11) Uani 1 1 d . . . . .
C4 C 1.3026(9) 0.1896(3) 0.6289(2) 0.0488(9) Uani 1 1 d . . . . .
C8 C 0.3226(10) 0.6772(3) 0.0923(2) 0.0448(9) Uani 1 1 d . . . . .
C12 C 0.2338(9) 0.7813(3) -0.0496(2) 0.0388(8) Uani 1 1 d . . . . .
C1 C 1.0112(9) 0.3107(3) 0.4703(2) 0.0476(9) Uani 1 1 d . . . . .
C18 C 0.4107(9) 0.6881(3) 0.0040(2) 0.0426(8) Uani 1 1 d . . . . .
C10 C 0.0477(9) 0.8215(3) 0.0077(2) 0.0414(8) Uani 1 1 d . . . . .
C9 C 0.1042(9) 0.7580(3) 0.0918(2) 0.0469(9) Uani 1 1 d . . . . .
H9 H 0.009406 0.767903 0.141251 0.056 Uiso 1 1 calc R U . . .
C3 C 1.1249(10) 0.2783(3) 0.6215(2) 0.0518(10) Uani 1 1 d . . . . .
C11 C -0.1721(10) 0.9114(3) -0.0133(3) 0.0504(9) Uani 1 1 d . . . . .
H11 H -0.283094 0.924520 0.032895 0.061 Uiso 1 1 calc R U . . .
C2 C 0.9790(10) 0.3375(3) 0.5450(2) 0.0513(10) Uani 1 1 d . . . . .
C13 C 0.2467(10) 0.8242(3) -0.1397(2) 0.0518(10) Uani 1 1 d . . . . .
H13 H 0.122724 0.884883 -0.163167 0.062 Uiso 1 1 calc R U . . .
C7 C 0.4358(11) 0.5994(3) 0.1704(2) 0.0558(10) Uani 1 1 d . . . . .
H7 H 0.347928 0.603727 0.222533 0.067 Uiso 1 1 calc R U . . .
C17 C 0.6211(10) 0.6228(3) -0.0236(2) 0.0500(9) Uani 1 1 d . . . . .
H17 H 0.712502 0.567254 0.020302 0.060 Uiso 1 1 calc R U . . .
C5 C 1.3305(11) 0.1621(3) 0.5544(3) 0.0604(11) Uani 1 1 d . . . . .
C6 C 1.1913(11) 0.2222(3) 0.4777(2) 0.0610(11) Uani 1 1 d . . . . .
C16 C 0.7132(11) 0.6293(3) -0.1075(3) 0.0602(11) Uani 1 1 d . . . . .
H16 H 0.857077 0.577141 -0.112551 0.072 Uiso 1 1 calc R U . . .
C14 C 0.4202(12) 0.7885(3) -0.1992(3) 0.0640(12) Uani 1 1 d . . . . .
H14 H 0.397313 0.828643 -0.257221 0.077 Uiso 1 1 calc R U . . .
C15 C 0.6218(12) 0.7018(4) -0.1843(3) 0.0659(12) Uani 1 1 d . . . . .
H15 H 0.709352 0.690948 -0.234134 0.079 Uiso 1 1 calc R U . . .

loop_
_atom_site_aniso_label
_atom_site_aniso_U_11
_atom_site_aniso_U_22
_atom_site_aniso_U_33
_atom_site_aniso_U_23
_atom_site_aniso_U_13
_atom_site_aniso_U_12
I1 0.04925(17) 0.06544(19) 0.03837(15) -0.00304(11) -0.00761(11) 0.00470(13)
I2 0.04974(18) 0.0700(2) 0.04153(16) 0.00557(12) -0.00756(11) -0.00321(13)
F1 0.104(2) 0.0632(16) 0.0535(14) -0.0125(12) 0.0015(13) 0.0248(15)
F2 0.128(3) 0.0766(17) 0.0382(13) -0.0191(12) -0.0048(13) 0.0073(17)
O2 0.080(2) 0.0535(17) 0.0522(17) -0.0033(14) -0.0171(15) 0.0147(15)
O1 0.090(2) 0.0575(18) 0.0459(16) -0.0017(13) -0.0173(15) 0.0175(17)
F4 0.149(3) 0.0857(19) 0.0464(14) -0.0270(13) -0.0133(16) 0.0348(19)
F3 0.140(3) 0.0776(19) 0.0643(17) -0.0176(14) -0.0140(17) 0.0521(19)
C4 0.046(2) 0.055(2) 0.0359(19) -0.0008(16) -0.0015(15) -0.0054(18)
C8 0.053(2) 0.042(2) 0.0357(18) -0.0074(15) -0.0067(15) -0.0056(17)
C12 0.042(2) 0.0361(18) 0.0377(18) -0.0091(14) -0.0053(14) -0.0087(15)
C1 0.044(2) 0.052(2) 0.0360(19) -0.0019(16) -0.0014(15) 0.0000(17)
C18 0.048(2) 0.0400(19) 0.0399(19) -0.0117(15) -0.0034(15) -0.0074(16)
C10 0.047(2) 0.0390(19) 0.0356(18) -0.0089(15) -0.0062(15) -0.0029(16)
C9 0.049(2) 0.052(2) 0.0381(19) -0.0128(16) -0.0018(16) -0.0032(18)
C3 0.060(3) 0.057(2) 0.0330(19) -0.0073(16) 0.0030(16) -0.007(2)
C11 0.049(2) 0.046(2) 0.055(2) -0.0169(19) -0.0048(18) -0.0002(18)
C2 0.055(2) 0.051(2) 0.039(2) -0.0059(17) 0.0050(17) -0.0012(19)
C13 0.067(3) 0.047(2) 0.0364(19) -0.0060(16) -0.0053(17) -0.0055(19)
C7 0.065(3) 0.055(2) 0.037(2) -0.0034(17) -0.0069(18) -0.001(2)
C17 0.050(2) 0.045(2) 0.053(2) -0.0137(17) -0.0074(17) -0.0010(18)
C5 0.069(3) 0.054(2) 0.047(2) -0.0079(18) -0.0004(19) 0.013(2)
C6 0.072(3) 0.071(3) 0.034(2) -0.0141(18) -0.0025(18) 0.008(2)
C16 0.057(3) 0.067(3) 0.063(3) -0.033(2) -0.001(2) 0.002(2)
C14 0.083(3) 0.070(3) 0.035(2) -0.0130(19) 0.000(2) -0.006(2)
C15 0.070(3) 0.086(3) 0.049(2) -0.033(2) 0.009(2) -0.008(3)

loop_
_atom_type_symbol
_atom_type_description
_atom_type_scat_dispersion_real
_atom_type_scat_dispersion_imag
_atom_type_scat_source
C C 0.0033 0.0016 'International Tables Vol C Tables 4.2.6.8 and 6.1.1.4'
H H 0.0000 0.0000 'International Tables Vol C Tables 4.2.6.8 and 6.1.1.4'
F F 0.0171 0.0103 'International Tables Vol C Tables 4.2.6.8 and 6.1.1.4'
I I -0.4742 1.8119 'International Tables Vol C Tables 4.2.6.8 and 6.1.1.4'
O O 0.0106 0.0060 'International Tables Vol C Tables 4.2.6.8 and 6.1.1.4'

loop_
_geom_angle_atom_site_label_1
_geom_angle_atom_site_label_2
_geom_angle_atom_site_label_3
_geom_angle
_geom_angle_site_symmetry_1
_geom_angle_site_symmetry_3
_geom_angle_publ_flag
C3 C4 I2 121.3(3) . . ?
C3 C4 C5 116.9(3) . . ?
C5 C4 I2 121.8(3) . . ?
C18 C8 C7 128.2(4) . . ?
C9 C8 C18 108.1(3) . . ?
C9 C8 C7 123.7(3) . . ?
C10 C12 C18 107.4(3) . . ?
C13 C12 C18 127.0(3) . . ?
C13 C12 C10 125.6(3) . . ?
C2 C1 I1 121.7(3) . . ?
C6 C1 I1 121.3(3) . . ?
C6 C1 C2 116.9(3) . . ?
C8 C18 C12 105.9(3) . . ?
C17 C18 C8 126.2(3) . . ?
C17 C18 C12 128.0(3) . . ?
C12 C10 C11 128.7(3) . . ?
C9 C10 C12 108.1(3) . . ?
C9 C10 C11 123.2(3) . . ?
C8 C9 H9 124.7 . . ?
C10 C9 C8 110.6(3) . . ?
C10 C9 H9 124.7 . . ?
F2 C3 C4 120.0(3) . . ?
F2 C3 C2 117.7(4) . . ?
C2 C3 C4 122.3(4) . . ?
O2 C11 C10 126.4(4) . . ?
O2 C11 H11 116.8 . . ?
C10 C11 H11 116.8 . . ?
F1 C2 C1 120.0(3) . . ?
F1 C2 C3 119.3(3) . . ?
C3 C2 C1 120.7(4) . . ?
C12 C13 H13 115.8 . . ?
C14 C13 C12 128.5(4) . . ?
C14 C13 H13 115.8 . . ?
O1 C7 C8 127.4(4) . . ?
O1 C7 H7 116.3 . . ?
C8 C7 H7 116.3 . . ?
C18 C17 H17 115.7 . . ?
C16 C17 C18 128.6(4) . . ?
C16 C17 H17 115.7 . . ?
F3 C5 C4 119.4(3) . . ?
F3 C5 C6 119.8(4) . . ?
C6 C5 C4 120.8(4) . . ?
F4 C6 C1 119.9(3) . . ?
F4 C6 C5 117.7(4) . . ?
C5 C6 C1 122.4(4) . . ?
C17 C16 H16 115.6 . . ?
C15 C16 C17 128.9(4) . . ?
C15 C16 H16 115.6 . . ?
C13 C14 H14 115.5 . . ?
C15 C14 C13 129.0(4) . . ?
C15 C14 H14 115.5 . . ?
C16 C15 C14 130.0(4) . . ?
C16 C15 H15 115.0 . . ?
C14 C15 H15 115.0 . . ?

loop_
_geom_bond_atom_site_label_1
_geom_bond_atom_site_label_2
_geom_bond_distance
_geom_bond_site_symmetry_2
_geom_bond_publ_flag
I1 C1 2.081(3) . ?
I2 C4 2.076(3) . ?
F1 C2 1.334(4) . ?
F2 C3 1.347(4) . ?
O2 C11 1.205(4) . ?
O1 C7 1.215(5) . ?
F4 C6 1.345(5) . ?
F3 C5 1.333(5) . ?
C4 C3 1.372(5) . ?
C4 C5 1.387(6) . ?
C8 C18 1.432(5) . ?
C8 C9 1.392(5) . ?
C8 C7 1.438(5) . ?
C12 C18 1.465(5) . ?
C12 C10 1.418(5) . ?
C12 C13 1.392(5) . ?
C1 C2 1.387(5) . ?
C1 C6 1.373(6) . ?
C18 C17 1.385(5) . ?
C10 C9 1.380(5) . ?
C10 C11 1.446(5) . ?
C9 H9 0.9300 . ?
C3 C2 1.369(5) . ?
C11 H11 0.9300 . ?
C13 H13 0.9300 . ?
C13 C14 1.385(6) . ?
C7 H7 0.9300 . ?
C17 H17 0.9300 . ?
C17 C16 1.381(6) . ?
C5 C6 1.364(5) . ?
C16 H16 0.9300 . ?
C16 C15 1.368(6) . ?
C14 H14 0.9300 . ?
C14 C15 1.378(6) . ?
C15 H15 0.9300 . ?

loop_
_geom_torsion_atom_site_label_1
_geom_torsion_atom_site_label_2
_geom_torsion_atom_site_label_3
_geom_torsion_atom_site_label_4
_geom_torsion
_geom_torsion_site_symmetry_1
_geom_torsion_site_symmetry_2
_geom_torsion_site_symmetry_3
_geom_torsion_site_symmetry_4
_geom_torsion_publ_flag
I1 C1 C2 F1 4.9(6) . . . . ?
I1 C1 C2 C3 -176.2(3) . . . . ?
I1 C1 C6 F4 -3.2(6) . . . . ?
I1 C1 C6 C5 177.8(4) . . . . ?
I2 C4 C3 F2 1.3(5) . . . . ?
I2 C4 C3 C2 -178.0(3) . . . . ?
I2 C4 C5 F3 -2.1(6) . . . . ?
I2 C4 C5 C6 179.5(4) . . . . ?
F2 C3 C2 F1 -1.7(6) . . . . ?
F2 C3 C2 C1 179.4(4) . . . . ?
F3 C5 C6 F4 0.8(7) . . . . ?
F3 C5 C6 C1 179.9(4) . . . . ?
C4 C3 C2 F1 177.6(4) . . . . ?
C4 C3 C2 C1 -1.3(7) . . . . ?
C4 C5 C6 F4 179.2(4) . . . . ?
C4 C5 C6 C1 -1.8(8) . . . . ?
C8 C18 C17 C16 179.6(4) . . . . ?
C12 C18 C17 C16 -0.4(7) . . . . ?
C12 C10 C9 C8 0.3(4) . . . . ?
C12 C10 C11 O2 -3.4(7) . . . . ?
C12 C13 C14 C15 0.2(8) . . . . ?
C18 C8 C9 C10 -0.5(4) . . . . ?
C18 C8 C7 O1 1.3(7) . . . . ?
C18 C12 C10 C9 0.1(4) . . . . ?
C18 C12 C10 C11 -178.7(4) . . . . ?
C18 C12 C13 C14 1.8(7) . . . . ?
C18 C17 C16 C15 0.5(8) . . . . ?
C10 C12 C18 C8 -0.4(4) . . . . ?
C10 C12 C18 C17 179.6(4) . . . . ?
C10 C12 C13 C14 -179.3(4) . . . . ?
C9 C8 C18 C12 0.6(4) . . . . ?
C9 C8 C18 C17 -179.5(4) . . . . ?
C9 C8 C7 O1 -177.4(4) . . . . ?
C9 C10 C11 O2 178.0(4) . . . . ?
C3 C4 C5 F3 179.6(4) . . . . ?
C3 C4 C5 C6 1.2(7) . . . . ?
C11 C10 C9 C8 179.1(4) . . . . ?
C2 C1 C6 F4 179.8(4) . . . . ?
C2 C1 C6 C5 0.8(7) . . . . ?
C13 C12 C18 C8 178.6(4) . . . . ?
C13 C12 C18 C17 -1.3(6) . . . . ?
C13 C12 C10 C9 -179.0(4) . . . . ?
C13 C12 C10 C11 2.2(6) . . . . ?
C13 C14 C15 C16 -2.1(9) . . . . ?
C7 C8 C18 C12 -178.3(4) . . . . ?
C7 C8 C18 C17 1.7(7) . . . . ?
C7 C8 C9 C10 178.4(4) . . . . ?
C17 C16 C15 C14 1.4(9) . . . . ?
C5 C4 C3 F2 179.6(4) . . . . ?
C5 C4 C3 C2 0.3(6) . . . . ?
C6 C1 C2 F1 -178.2(4) . . . . ?
C6 C1 C2 C3 0.7(6) . . . . ?
